data_1517177
loop_
_publ_author_name
'He, Yu-Tao'
'Li, Lian-Hua'
'Zhou, Zhao-Zhao'
'Hua, Hui-Liang'
'Qiu, Yi-Feng'
'Liu, Xue-Yuan'
'Liang, Yong-Min'

_publ_section_title
;
 Copper-catalyzed three-component
 cyanotrifluoromethylation/azidotrifluoromethylation and carbocyclization
 of 1,6-enynes.
;
_journal_issue 15
_journal_name_full 'Organic letters'
_journal_page_first 3896
_journal_page_last 3899
_journal_paper_doi 10.1021/ol501574f
_journal_volume 16
_journal_year 2014
_chemical_formula_moiety 'C21 H19 F3 N4 O3 S'
_chemical_formula_sum 'C21 H19 F3 N4 O3 S'
_chemical_formula_weight 464.46
_chemical_name_systematic
;
 ?
;
_space_group_crystal_system monoclinic
_space_group_IT_number 14
_space_group_name_Hall '-P 2ybc'
_space_group_name_H-M_alt 'P 1 21/c 1'
_symmetry_space_group_name_Hall '-P 2ybc'
_symmetry_space_group_name_H-M 'P 1 21/c 1'
_atom_sites_solution_hydrogens geom
_atom_sites_solution_primary direct
_audit_creation_date 2014-06-27
_audit_creation_method
;
Olex2 1.2
(compiled 2014.06.23 svn.r2946 for OlexSys, GUI svn.r4855)
;
_cell_angle_alpha 90
_cell_angle_beta 104.901(15)
_cell_angle_gamma 90
_cell_formula_units_Z 4
_cell_length_a 16.421(2)
_cell_length_b 8.6118(12)
_cell_length_c 16.299(2)
_cell_measurement_reflns_used 1733
_cell_measurement_temperature 293(2)
_cell_measurement_theta_max 63.6830
_cell_measurement_theta_min 4.4640
_cell_volume 2227.4(5)
_computing_cell_refinement
;
CrysAlisPro, Agilent Technologies,
Version 1.171.36.28 (release 01-02-2013 CrysAlis171 .NET)
(compiled Feb  1 2013,16:14:44)
;
_computing_data_collection
;
CrysAlisPro, Agilent Technologies,
Version 1.171.36.28 (release 01-02-2013 CrysAlis171 .NET)
(compiled Feb  1 2013,16:14:44)
;
_computing_data_reduction
;
CrysAlisPro, Agilent Technologies,
Version 1.171.36.28 (release 01-02-2013 CrysAlis171 .NET)
(compiled Feb  1 2013,16:14:44)
;
_computing_molecular_graphics 'Olex2 (Dolomanov et al., 2009)'
_computing_publication_material 'Olex2 (Dolomanov et al., 2009)'
_computing_structure_refinement 'ShelXL (Sheldrick, 2008)'
_computing_structure_solution 'ShelXS (Sheldrick, 2008)'
_diffrn_ambient_temperature 293(2)
_diffrn_detector_area_resol_mean 16.0733
_diffrn_measured_fraction_theta_full 0.968
_diffrn_measured_fraction_theta_max 0.933
_diffrn_measurement_details
;
  1 omega  -79.00  -34.00   1.5000    1.5000
omega____ theta____ kappa____ phi______ frames
    -        0.0000  178.0000  -30.0000 30

  2 omega   -1.00   71.00   1.5000    1.5000
omega____ theta____ kappa____ phi______ frames
    -        0.0000   57.0000 -150.0000 48

  3 omega -101.00  -74.00   1.5000    2.0000
omega____ theta____ kappa____ phi______ frames
    -      -42.5000  178.0000  -30.0000 18

  4 omega   25.00   52.00   1.5000    2.0000
omega____ theta____ kappa____ phi______ frames
    -       56.0000 -125.0000 -120.0000 18

  5 omega   29.00   93.50   1.5000    2.0000
omega____ theta____ kappa____ phi______ frames
    -       56.0000  -99.0000  -90.0000 43

  6 omega   24.00  123.00   1.5000    2.0000
omega____ theta____ kappa____ phi______ frames
    -       56.0000   77.0000    0.0000 66

  7 omega   48.00   85.50   1.5000    2.0000
omega____ theta____ kappa____ phi______ frames
    -       56.0000  -38.0000    0.0000 25

  8 omega   34.00  112.00   1.5000    2.0000
omega____ theta____ kappa____ phi______ frames
    -       56.0000   38.0000 -180.0000 52

  9 omega   49.00   98.50   1.5000    3.0000
omega____ theta____ kappa____ phi______ frames
    -      112.0000 -111.0000   60.0000 33

 10 omega   38.00   63.50   1.5000    3.0000
omega____ theta____ kappa____ phi______ frames
    -      112.0000  -25.0000  -30.0000 17

 11 omega  112.00  152.50   1.5000    3.0000
omega____ theta____ kappa____ phi______ frames
    -      112.0000  111.0000 -120.0000 27

 12 omega   52.00  103.00   1.5000    3.0000
omega____ theta____ kappa____ phi______ frames
    -      112.0000  -50.0000 -150.0000 34

 13 omega   40.00   79.00   1.5000    3.0000
omega____ theta____ kappa____ phi______ frames
    -      112.0000  -25.0000    0.0000 26

 14 omega   58.00   88.00   1.5000    3.0000
omega____ theta____ kappa____ phi______ frames
    -      112.0000  -50.0000  -60.0000 20

 15 omega   53.00   78.50   1.5000    3.0000
omega____ theta____ kappa____ phi______ frames
    -      112.0000   12.0000  -90.0000 17

 16 omega   45.00   99.00   1.5000    3.0000
omega____ theta____ kappa____ phi______ frames
    -      112.0000 -111.0000  -90.0000 36

 17 omega   92.00  176.00   1.5000    3.0000
omega____ theta____ kappa____ phi______ frames
    -      112.0000   77.0000    0.0000 56

 18 omega   64.00  109.00   1.5000    3.0000
omega____ theta____ kappa____ phi______ frames
    -      112.0000 -111.0000  -30.0000 30

 19 omega   42.00   79.50   1.5000    3.0000
omega____ theta____ kappa____ phi______ frames
    -      112.0000  -38.0000  -90.0000 25

 20 omega   96.00  162.00   1.5000    3.0000
omega____ theta____ kappa____ phi______ frames
    -      112.0000   12.0000  -90.0000 44

 21 omega   47.00   81.50   1.5000    3.0000
omega____ theta____ kappa____ phi______ frames
    -      112.0000  -50.0000   90.0000 23
;
_diffrn_measurement_device_type 'SuperNova, Dual, Cu at zero, Eos'
_diffrn_measurement_method '\w scans'
_diffrn_orient_matrix_UB_11 0.0343578000
_diffrn_orient_matrix_UB_12 -0.0881087000
_diffrn_orient_matrix_UB_13 -0.0662328000
_diffrn_orient_matrix_UB_21 0.0064001000
_diffrn_orient_matrix_UB_22 0.1540699000
_diffrn_orient_matrix_UB_23 -0.0459147000
_diffrn_orient_matrix_UB_31 0.0905305000
_diffrn_orient_matrix_UB_32 0.0222996000
_diffrn_orient_matrix_UB_33 0.0556098000
_diffrn_radiation_monochromator mirror
_diffrn_radiation_type CuK\a
_diffrn_radiation_wavelength 1.54184
_diffrn_reflns_av_R_equivalents 0.0819
_diffrn_reflns_av_unetI/netI 0.0948
_diffrn_reflns_Laue_measured_fraction_full 0.968
_diffrn_reflns_Laue_measured_fraction_max 0.933
_diffrn_reflns_limit_h_max 19
_diffrn_reflns_limit_h_min -19
_diffrn_reflns_limit_k_max 10
_diffrn_reflns_limit_k_min -9
_diffrn_reflns_limit_l_max 19
_diffrn_reflns_limit_l_min -19
_diffrn_reflns_number 8052
_diffrn_reflns_point_group_measured_fraction_full 0.968
_diffrn_reflns_point_group_measured_fraction_max 0.933
_diffrn_reflns_theta_full 67.684
_diffrn_reflns_theta_max 71.832
_diffrn_reflns_theta_min 5.592
_diffrn_source 'SuperNova (Cu) X-ray Source'
_exptl_absorpt_coefficient_mu 1.790
_exptl_absorpt_correction_T_max 1.00000
_exptl_absorpt_correction_T_min 0.56765
_exptl_absorpt_correction_type multi-scan
_exptl_absorpt_process_details
;
CrysAlisPro, Agilent Technologies,
Version 1.171.36.28 (release 01-02-2013 CrysAlis171 .NET)
(compiled Feb  1 2013,16:14:44)
Empirical absorption correction using spherical harmonics,
 implemented in SCALE3 ABSPACK scaling algorithm.
;
_exptl_crystal_colour 'clear light colourless'
_exptl_crystal_density_diffrn 1.385
_exptl_crystal_description block
_exptl_crystal_F_000 960
_exptl_crystal_size_max 0.35
_exptl_crystal_size_mid 0.23
_exptl_crystal_size_min 0.15
_refine_diff_density_max 0.492
_refine_diff_density_min -0.405
_refine_diff_density_rms 0.099
_refine_ls_extinction_coef 0.029(4)
_refine_ls_extinction_expression Fc^*^=kFc[1+0.001xFc^2^\l^3^/sin(2\q)]^-1/4^
_refine_ls_extinction_method SHELXL
_refine_ls_goodness_of_fit_ref 1.084
_refine_ls_hydrogen_treatment constr
_refine_ls_matrix_type full
_refine_ls_number_parameters 292
_refine_ls_number_reflns 4080
_refine_ls_number_restraints 0
_refine_ls_restrained_S_all 1.084
_refine_ls_R_factor_all 0.2052
_refine_ls_R_factor_gt 0.1296
_refine_ls_shift/su_max 0.000
_refine_ls_shift/su_mean 0.000
_refine_ls_structure_factor_coef Fsqd
_refine_ls_weighting_details
;
 w=1/[\s^2^(Fo^2^)+(0.2000P)^2^]
 where P=(Fo^2^+2Fc^2^)/3
;
_refine_ls_weighting_scheme calc
_refine_ls_wR_factor_gt 0.3403
_refine_ls_wR_factor_ref 0.4317
_reflns_Friedel_coverage 0.000
_reflns_number_gt 1469
_reflns_number_total 4080
_reflns_threshold_expression 'I > 2\s(I)'
_cod_data_source_file ol501574f_si_003.cif
_cod_data_source_block heyt0615
_cod_depositor_comments 'Adding full bibliography for 1517176--1517177.cif.'
_cod_original_cell_volume 2227.5(6)
_cod_database_code 1517177
_shelxl_version_number 2013-2
_chemical_oxdiff_formula 'C11 H10 N O'
_shelx_space_group_comment
;
The symmetry employed for this shelxl refinement is uniquely defined
by the following loop, which should always be used as a source of
symmetry information in preference to the above space-group names.
They are only intended as comments.
;
_reflns_odcompleteness_completeness 97.94
_reflns_odcompleteness_iscentric 1
_reflns_odcompleteness_theta 66.97
_olex2_refinement_description
;
1. Fixed Uiso
 At 1.2 times of:
  All C(H) groups, All C(H,H) groups
 At 1.5 times of:
  All C(H,H,H) groups
2.a Secondary CH2 refined with riding coordinates:
 C9(H9A,H9B), C13(H13A,H13B)
2.b Aromatic/amide H refined with riding coordinates:
 C1(H1), C2(H2), C3(H3), C4(H4), C5(H5), C16(H16), C17(H17), C19(H19), C20(H20)
2.c Idealised Me refined as rotating group:
 C12(H12A,H12B,H12C), C21(H21A,H21B,H21C)
;
_olex2_submission_special_instructions 'No special instructions were received'

loop_
_space_group_symop_operation_xyz
'x, y, z'
'-x, y+1/2, -z+1/2'
'-x, -y, -z'
'x, -y-1/2, z-1/2'

loop_
_atom_site_label
_atom_site_type_symbol
_atom_site_fract_x
_atom_site_fract_y
_atom_site_fract_z
_atom_site_U_iso_or_equiv
_atom_site_adp_type
_atom_site_occupancy
_atom_site_site_symmetry_order
_atom_site_calc_flag
_atom_site_refinement_flags_posn
S1 S 0.19039(13) 0.9266(3) 0.26224(10) 0.1196(10) Uani 1 1 d .
F1 F 0.0863(3) 0.4387(8) -0.0090(4) 0.193(3) Uani 1 1 d .
F2 F 0.0966(3) 0.6046(8) 0.0895(4) 0.174(2) Uani 1 1 d .
F3 F 0.1454(4) 0.3764(10) 0.1168(5) 0.191(3) Uani 1 1 d .
O1 O 0.2208(4) 0.8855(8) 0.0866(3) 0.134(2) Uani 1 1 d .
O2 O 0.2246(3) 1.0721(7) 0.2412(4) 0.139(2) Uani 1 1 d .
O3 O 0.2026(3) 0.8809(8) 0.3484(3) 0.142(2) Uani 1 1 d .
N1 N 0.2339(3) 0.7863(8) 0.2190(3) 0.1074(18) Uani 1 1 d .
N2 N 0.3501(4) 0.3781(11) 0.3227(4) 0.129(2) Uani 1 1 d .
N3 N 0.3849(4) 0.2533(13) 0.3495(4) 0.136(3) Uani 1 1 d .
N4 N 0.4146(6) 0.1482(15) 0.3845(5) 0.183(4) Uani 1 1 d .
C1 C 0.3574(5) 0.2097(12) 0.1352(5) 0.126(3) Uani 1 1 d .
H1 H 0.3016 0.1827 0.1307 0.152 Uiso 1 1 calc R
C2 C 0.4042(7) 0.1274(13) 0.0886(6) 0.151(3) Uani 1 1 d .
H2 H 0.3790 0.0480 0.0522 0.181 Uiso 1 1 calc R
C3 C 0.4876(7) 0.1642(15) 0.0968(6) 0.148(3) Uani 1 1 d .
H3 H 0.5190 0.1106 0.0660 0.177 Uiso 1 1 calc R
C4 C 0.5235(5) 0.2812(14) 0.1511(6) 0.144(3) Uani 1 1 d .
H4 H 0.5797 0.3068 0.1571 0.173 Uiso 1 1 calc R
C5 C 0.4780(5) 0.3606(12) 0.1964(5) 0.130(3) Uani 1 1 d .
H5 H 0.5043 0.4371 0.2343 0.156 Uiso 1 1 calc R
C6 C 0.3934(4) 0.3296(11) 0.1872(4) 0.113(2) Uani 1 1 d .
C7 C 0.3439(5) 0.4218(11) 0.2350(4) 0.111(2) Uani 1 1 d .
C8 C 0.2960(4) 0.5500(11) 0.2070(4) 0.113(3) Uani 1 1 d .
C9 C 0.2527(4) 0.6317(10) 0.2621(4) 0.116(2) Uani 1 1 d .
H9A H 0.2887 0.6427 0.3191 0.139 Uiso 1 1 calc R
H9B H 0.2013 0.5784 0.2645 0.139 Uiso 1 1 calc R
C10 C 0.2405(5) 0.7851(13) 0.1376(5) 0.122(3) Uani 1 1 d .
C11 C 0.2806(4) 0.6264(12) 0.1220(4) 0.117(3) Uani 1 1 d .
C12 C 0.3602(5) 0.6645(12) 0.0918(5) 0.138(3) Uani 1 1 d .
H12A H 0.4017 0.7118 0.1374 0.208 Uiso 1 1 calc GR
H12B H 0.3457 0.7349 0.0446 0.208 Uiso 1 1 calc GR
H12C H 0.3827 0.5706 0.0746 0.208 Uiso 1 1 calc GR
C13 C 0.2204(5) 0.5439(12) 0.0488(5) 0.136(3) Uani 1 1 d .
H13A H 0.2096 0.6126 0.0000 0.164 Uiso 1 1 calc R
H13B H 0.2493 0.4534 0.0347 0.164 Uiso 1 1 calc R
C14 C 0.1387(7) 0.4925(18) 0.0601(6) 0.153(4) Uani 1 1 d .
C15 C 0.0829(4) 0.9202(9) 0.2109(4) 0.1006(19) Uani 1 1 d .
C16 C 0.0297(5) 0.8254(10) 0.2435(4) 0.120(2) Uani 1 1 d .
H16 H 0.0508 0.7671 0.2924 0.144 Uiso 1 1 calc R
C17 C -0.0539(5) 0.8199(10) 0.2021(5) 0.123(2) Uani 1 1 d .
H17 H -0.0899 0.7612 0.2253 0.147 Uiso 1 1 calc R
C18 C -0.0868(5) 0.8983(9) 0.1272(4) 0.108(2) Uani 1 1 d .
C19 C -0.0344(5) 0.9941(10) 0.0977(4) 0.112(2) Uani 1 1 d .
H19 H -0.0565 1.0544 0.0498 0.134 Uiso 1 1 calc R
C20 C 0.0500(4) 1.0035(9) 0.1370(4) 0.106(2) Uani 1 1 d .
H20 H 0.0851 1.0656 0.1142 0.127 Uiso 1 1 calc R
C21 C -0.1798(5) 0.8847(13) 0.0803(5) 0.142(3) Uani 1 1 d .
H21A H -0.1948 0.9676 0.0399 0.213 Uiso 1 1 calc GR
H21B H -0.2135 0.8912 0.1204 0.213 Uiso 1 1 calc GR
H21C H -0.1896 0.7868 0.0513 0.213 Uiso 1 1 calc GR

loop_
_atom_site_aniso_label
_atom_site_aniso_U_11
_atom_site_aniso_U_22
_atom_site_aniso_U_33
_atom_site_aniso_U_23
_atom_site_aniso_U_13
_atom_site_aniso_U_12
S1 0.1181(16) 0.160(2) 0.0819(11) -0.0168(11) 0.0288(9) -0.0009(12)
F1 0.137(4) 0.259(8) 0.158(4) -0.079(5) -0.009(3) -0.002(4)
F2 0.119(3) 0.216(6) 0.186(5) -0.074(5) 0.041(3) -0.009(3)
F3 0.171(5) 0.230(7) 0.166(5) 0.001(5) 0.034(4) -0.051(5)
O1 0.158(5) 0.159(5) 0.091(3) 0.005(4) 0.046(3) 0.010(4)
O2 0.131(4) 0.145(5) 0.147(5) -0.022(4) 0.046(4) -0.029(3)
O3 0.141(4) 0.207(7) 0.073(2) -0.020(3) 0.019(2) 0.022(4)
N1 0.110(4) 0.138(5) 0.077(3) 0.001(3) 0.027(3) 0.020(3)
N2 0.119(5) 0.175(7) 0.095(4) 0.011(5) 0.030(3) 0.016(5)
N3 0.105(4) 0.201(9) 0.100(4) 0.018(5) 0.024(3) 0.025(5)
N4 0.179(8) 0.237(11) 0.126(6) 0.021(7) 0.026(5) 0.070(7)
C1 0.121(5) 0.163(8) 0.095(4) -0.007(5) 0.026(4) 0.002(5)
C2 0.164(9) 0.167(9) 0.126(7) -0.020(7) 0.042(6) -0.016(7)
C3 0.142(8) 0.193(11) 0.112(6) -0.008(7) 0.037(5) 0.021(7)
C4 0.106(5) 0.193(10) 0.146(7) -0.002(7) 0.054(5) 0.014(6)
C5 0.099(5) 0.173(8) 0.114(5) -0.002(6) 0.021(4) 0.004(5)
C6 0.096(4) 0.158(7) 0.080(3) 0.005(4) 0.017(3) 0.002(4)
C7 0.102(5) 0.154(7) 0.077(3) -0.021(4) 0.023(3) -0.026(4)
C8 0.089(4) 0.168(8) 0.083(4) 0.009(5) 0.021(3) 0.002(4)
C9 0.097(4) 0.169(8) 0.083(3) -0.009(5) 0.027(3) 0.004(4)
C10 0.108(5) 0.183(9) 0.083(4) -0.014(5) 0.037(3) 0.001(5)
C11 0.100(4) 0.175(8) 0.078(3) -0.009(5) 0.025(3) -0.011(5)
C12 0.139(6) 0.176(9) 0.117(5) 0.014(6) 0.063(5) -0.008(6)
C13 0.140(7) 0.187(9) 0.081(4) -0.004(5) 0.026(4) 0.012(6)
C14 0.142(8) 0.210(12) 0.100(5) -0.041(7) 0.017(5) 0.001(8)
C15 0.115(5) 0.119(5) 0.074(3) -0.003(4) 0.035(3) 0.000(3)
C16 0.122(5) 0.148(7) 0.096(4) 0.028(5) 0.040(4) 0.004(5)
C17 0.120(5) 0.130(6) 0.128(6) 0.008(5) 0.048(5) -0.016(5)
C18 0.119(5) 0.134(6) 0.075(3) -0.008(4) 0.033(3) 0.006(4)
C19 0.116(5) 0.146(7) 0.082(4) 0.014(4) 0.041(3) 0.009(5)
C20 0.120(5) 0.127(5) 0.081(3) 0.001(4) 0.044(3) -0.003(4)
C21 0.118(6) 0.196(10) 0.111(5) -0.013(6) 0.027(4) 0.000(6)

loop_
_atom_type_symbol
_atom_type_description
_atom_type_scat_dispersion_real
_atom_type_scat_dispersion_imag
_atom_type_scat_source
C C 0.0181 0.0091 'International Tables Vol C Tables 4.2.6.8 and 6.1.1.4'
H H 0.0000 0.0000 'International Tables Vol C Tables 4.2.6.8 and 6.1.1.4'
F F 0.0727 0.0534 'International Tables Vol C Tables 4.2.6.8 and 6.1.1.4'
N N 0.0311 0.0180 'International Tables Vol C Tables 4.2.6.8 and 6.1.1.4'
O O 0.0492 0.0322 'International Tables Vol C Tables 4.2.6.8 and 6.1.1.4'
S S 0.3331 0.5567 'International Tables Vol C Tables 4.2.6.8 and 6.1.1.4'

loop_
_geom_angle_atom_site_label_1
_geom_angle_atom_site_label_2
_geom_angle_atom_site_label_3
_geom_angle
O2 S1 N1 107.2(3)
O2 S1 C15 108.6(4)
O3 S1 O2 120.5(4)
O3 S1 N1 104.6(3)
O3 S1 C15 109.4(3)
N1 S1 C15 105.5(3)
C9 N1 S1 120.6(4)
C10 N1 S1 125.1(7)
C10 N1 C9 113.0(7)
N3 N2 C7 118.6(8)
N4 N3 N2 169.9(9)
C2 C1 H1 119.8
C6 C1 H1 119.8
C6 C1 C2 120.4(8)
C1 C2 H2 120.0
C3 C2 C1 120.0(9)
C3 C2 H2 120.0
C2 C3 H3 120.6
C4 C3 C2 118.8(9)
C4 C3 H3 120.6
C3 C4 H4 119.5
C5 C4 C3 121.1(9)
C5 C4 H4 119.5
C4 C5 H5 119.4
C4 C5 C6 121.2(9)
C6 C5 H5 119.4
C1 C6 C5 118.3(8)
C1 C6 C7 121.2(6)
C5 C6 C7 120.5(8)
N2 C7 C6 117.7(8)
C8 C7 N2 115.3(7)
C8 C7 C6 126.9(6)
C7 C8 C9 120.9(6)
C7 C8 C11 127.7(7)
C9 C8 C11 111.3(7)
N1 C9 H9A 111.3
N1 C9 H9B 111.3
C8 C9 N1 102.4(6)
C8 C9 H9A 111.3
C8 C9 H9B 111.3
H9A C9 H9B 109.2
O1 C10 N1 127.1(9)
O1 C10 C11 125.0(6)
N1 C10 C11 108.0(8)
C8 C11 C10 102.2(6)
C8 C11 C12 115.6(6)
C8 C11 C13 116.4(8)
C12 C11 C10 106.9(7)
C13 C11 C10 108.7(6)
C13 C11 C12 106.4(6)
C11 C12 H12A 109.5
C11 C12 H12B 109.5
C11 C12 H12C 109.5
H12A C12 H12B 109.5
H12A C12 H12C 109.5
H12B C12 H12C 109.5
C11 C13 H13A 107.7
C11 C13 H13B 107.7
H13A C13 H13B 107.1
C14 C13 C11 118.3(6)
C14 C13 H13A 107.7
C14 C13 H13B 107.7
F1 C14 F2 105.9(9)
F1 C14 F3 104.2(11)
F1 C14 C13 114.7(8)
F2 C14 F3 104.2(9)
F2 C14 C13 113.5(11)
F3 C14 C13 113.2(9)
C16 C15 S1 119.3(5)
C20 C15 S1 121.3(5)
C20 C15 C16 119.4(7)
C15 C16 H16 120.7
C17 C16 C15 118.7(7)
C17 C16 H16 120.7
C16 C17 H17 118.8
C16 C17 C18 122.4(7)
C18 C17 H17 118.8
C17 C18 C21 121.3(7)
C19 C18 C17 118.0(7)
C19 C18 C21 120.7(7)
C18 C19 H19 119.2
C18 C19 C20 121.6(7)
C20 C19 H19 119.2
C15 C20 H20 120.1
C19 C20 C15 119.7(6)
C19 C20 H20 120.1
C18 C21 H21A 109.5
C18 C21 H21B 109.5
C18 C21 H21C 109.5
H21A C21 H21B 109.5
H21A C21 H21C 109.5
H21B C21 H21C 109.5

loop_
_geom_bond_atom_site_label_1
_geom_bond_atom_site_label_2
_geom_bond_distance
S1 O2 1.450(6)
S1 O3 1.421(5)
S1 N1 1.651(6)
S1 C15 1.749(7)
F1 C14 1.313(9)
F2 C14 1.347(12)
F3 C14 1.347(13)
O1 C10 1.185(10)
N1 C9 1.500(9)
N1 C10 1.359(8)
N2 N3 1.243(10)
N2 C7 1.455(9)
N3 N4 1.113(12)
C1 H1 0.9300
C1 C2 1.403(11)
C1 C6 1.369(11)
C2 H2 0.9300
C2 C3 1.379(12)
C3 H3 0.9300
C3 C4 1.370(13)
C4 H4 0.9300
C4 C5 1.361(11)
C5 H5 0.9300
C5 C6 1.384(10)
C6 C7 1.493(10)
C7 C8 1.364(11)
C8 C9 1.461(9)
C8 C11 1.496(10)
C9 H9A 0.9700
C9 H9B 0.9700
C10 C11 1.566(12)
C11 C12 1.546(9)
C11 C13 1.515(10)
C12 H12A 0.9600
C12 H12B 0.9600
C12 H12C 0.9600
C13 H13A 0.9700
C13 H13B 0.9700
C13 C14 1.469(13)
C15 C16 1.396(9)
C15 C20 1.386(9)
C16 H16 0.9300
C16 C17 1.366(9)
C17 H17 0.9300
C17 C18 1.378(10)
C18 C19 1.365(9)
C18 C21 1.527(9)
C19 H19 0.9300
C19 C20 1.373(8)
C20 H20 0.9300
C21 H21A 0.9600
C21 H21B 0.9600
C21 H21C 0.9600

loop_
_geom_torsion_atom_site_label_1
_geom_torsion_atom_site_label_2
_geom_torsion_atom_site_label_3
_geom_torsion_atom_site_label_4
_geom_torsion
S1 N1 C9 C8 -175.5(5)
S1 N1 C10 O1 4.2(13)
S1 N1 C10 C11 -176.5(5)
S1 C15 C16 C17 -179.1(6)
S1 C15 C20 C19 179.0(6)
O1 C10 C11 C8 177.4(8)
O1 C10 C11 C12 55.5(10)
O1 C10 C11 C13 -59.0(10)
O2 S1 N1 C9 146.0(5)
O2 S1 N1 C10 -47.6(7)
O2 S1 C15 C16 -156.4(6)
O2 S1 C15 C20 25.7(7)
O3 S1 N1 C9 17.0(6)
O3 S1 N1 C10 -176.7(6)
O3 S1 C15 C16 -23.0(7)
O3 S1 C15 C20 159.1(6)
N1 S1 C15 C16 89.0(6)
N1 S1 C15 C20 -88.9(6)
N1 C10 C11 C8 -1.9(8)
N1 C10 C11 C12 -123.8(6)
N1 C10 C11 C13 121.7(7)
N2 C7 C8 C9 -2.0(11)
N2 C7 C8 C11 177.4(7)
N3 N2 C7 C6 -11.2(11)
N3 N2 C7 C8 172.3(7)
C1 C2 C3 C4 0.3(15)
C1 C6 C7 N2 96.2(9)
C1 C6 C7 C8 -87.7(11)
C2 C1 C6 C5 -3.9(12)
C2 C1 C6 C7 178.0(8)
C2 C3 C4 C5 -0.1(16)
C3 C4 C5 C6 -2.2(15)
C4 C5 C6 C1 4.2(12)
C4 C5 C6 C7 -177.8(8)
C5 C6 C7 N2 -81.8(10)
C5 C6 C7 C8 94.3(10)
C6 C1 C2 C3 1.8(14)
C6 C7 C8 C9 -178.1(7)
C6 C7 C8 C11 1.3(13)
C7 N2 N3 N4 175(6)
C7 C8 C9 N1 162.0(7)
C7 C8 C11 C10 -166.9(8)
C7 C8 C11 C12 -51.1(12)
C7 C8 C11 C13 74.9(10)
C8 C11 C13 C14 49.1(13)
C9 N1 C10 O1 171.5(8)
C9 N1 C10 C11 -9.3(8)
C9 C8 C11 C10 12.6(8)
C9 C8 C11 C12 128.3(8)
C9 C8 C11 C13 -105.7(9)
C10 N1 C9 C8 16.6(8)
C10 C11 C13 C14 -65.5(11)
C11 C8 C9 N1 -17.5(8)
C11 C13 C14 F1 172.3(10)
C11 C13 C14 F2 50.3(14)
C11 C13 C14 F3 -68.2(13)
C12 C11 C13 C14 179.6(10)
C15 S1 N1 C9 -98.4(5)
C15 S1 N1 C10 67.9(7)
C15 C16 C17 C18 3.4(12)
C16 C15 C20 C19 1.1(11)
C16 C17 C18 C19 -5.4(12)
C16 C17 C18 C21 177.4(8)
C17 C18 C19 C20 5.3(11)
C18 C19 C20 C15 -3.3(11)
C20 C15 C16 C17 -1.2(11)
C21 C18 C19 C20 -177.5(7)
